data_4316424
loop_
_publ_author_name
'Tyler J. Morin'
'Andrew Merkel'
'Sergey V. Lindeman'
'James R. Gardinier'

_publ_section_title
;
 Breaking the Cycle: Impact of Sterically-Tailored
 Tetra(pyrazolyl)lutidines on the Self-Assembly of Silver(I) Complexes
;
_journal_name_full 'Inorganic Chemistry'
_journal_page_first 7992
_journal_page_last 8002
_journal_paper_doi 10.1021/ic1010538
_journal_volume 49
_journal_year 2010
_chemical_formula_sum 'C38 H34 Ag2 B2 F8 N18'
_chemical_formula_weight 1132.19
_chemical_name_systematic
; 
 ? 
;
_space_group_IT_number 14
_symmetry_cell_setting monoclinic
_symmetry_space_group_name_Hall '-P 2ybc'
_symmetry_space_group_name_H-M 'P 1 21/c 1'
_atom_sites_solution_hydrogens geom
_atom_sites_solution_primary direct
_atom_sites_solution_secondary difmap
_audit_creation_method SHELXL-97
_cell_angle_alpha 90.00
_cell_angle_beta 102.5170(10)
_cell_angle_gamma 90.00
_cell_formula_units_Z 2
_cell_length_a 10.17430(10)
_cell_length_b 13.7155(2)
_cell_length_c 15.9977(2)
_cell_measurement_reflns_used 7747
_cell_measurement_temperature 100(2)
_cell_measurement_theta_max 67
_cell_measurement_theta_min 3
_cell_volume 2179.35(5)
_computing_cell_refinement 'SAINT v7.23A (Bruker, 2005)'
_computing_data_collection 'APEX2 v2.1-4 (Bruker, 2007)'
_computing_data_reduction 'SADABS-2004/1 (Bruker, 2005)'
_computing_molecular_graphics 'XP v5.1 (Bruker, 1998)'
_computing_publication_material 'XCIF v6.12 (Bruker, 2001)'
_computing_structure_refinement 'SHELXL-97 v.97-2 (Sheldrick, 1993-1997)'
_computing_structure_solution 'XS/SHELXTL v6.12 (Bruker, 2001)'
_diffrn_ambient_temperature 100(2)
_diffrn_measured_fraction_theta_full 0.971
_diffrn_measured_fraction_theta_max 0.971
_diffrn_measurement_device_type 'Bruker APEX2 CCD detector'
_diffrn_measurement_method '\w scans'
_diffrn_radiation_monochromator graphite
_diffrn_radiation_source 'fine-focus sealed tube'
_diffrn_radiation_type CuK\a
_diffrn_radiation_wavelength 1.54178
_diffrn_reflns_av_R_equivalents 0.0175
_diffrn_reflns_av_sigmaI/netI 0.0117
_diffrn_reflns_limit_h_max 11
_diffrn_reflns_limit_h_min -12
_diffrn_reflns_limit_k_max 16
_diffrn_reflns_limit_k_min 0
_diffrn_reflns_limit_l_max 19
_diffrn_reflns_limit_l_min 0
_diffrn_reflns_number 18195
_diffrn_reflns_theta_full 68.20
_diffrn_reflns_theta_max 68.20
_diffrn_reflns_theta_min 5.50
_exptl_absorpt_coefficient_mu 7.986
_exptl_absorpt_correction_T_max 0.3438
_exptl_absorpt_correction_T_min 0.1203
_exptl_absorpt_correction_type numerical
_exptl_absorpt_process_details
;
 Numerical (based on real shape of the crystal) absorption
 correction followed by:
 SADABS. Program for empirical absorption correction of
 area-detector data. University of Goetingen. Germany. 
 Sheldrick, G. M. 1996
;
_exptl_crystal_colour colorless
_exptl_crystal_density_diffrn 1.725
_exptl_crystal_density_method 'not measured'
_exptl_crystal_description prism
_exptl_crystal_F_000 1128
_exptl_crystal_size_max 0.46
_exptl_crystal_size_mid 0.18
_exptl_crystal_size_min 0.17
_refine_diff_density_max 0.580
_refine_diff_density_min -0.378
_refine_diff_density_rms 0.057
_refine_ls_extinction_method none
_refine_ls_goodness_of_fit_ref 1.041
_refine_ls_hydrogen_treatment constr
_refine_ls_matrix_type full
_refine_ls_number_parameters 307
_refine_ls_number_reflns 3877
_refine_ls_number_restraints 0
_refine_ls_restrained_S_all 1.041
_refine_ls_R_factor_all 0.0206
_refine_ls_R_factor_gt 0.0205
_refine_ls_shift/su_max 0.006
_refine_ls_shift/su_mean 0.000
_refine_ls_structure_factor_coef Fsqd
_refine_ls_weighting_details 'calc w=1/[\s^2^(Fo^2^)+(0.0257P)^2^+2.3202P] where P=(Fo^2^+2Fc^2^)/3'
_refine_ls_weighting_scheme calc
_refine_ls_wR_factor_gt 0.0520
_refine_ls_wR_factor_ref 0.0521
_reflns_number_gt 3856
_reflns_number_total 3877
_reflns_threshold_expression >2sigma(I)
_cod_data_source_file ic1010538_si_002_3.cif
_cod_data_source_block Agpz4lutBF4
_cod_original_sg_symbol_H-M 'P 21/c'
_cod_database_code 4316424

loop_
_symmetry_equiv_pos_as_xyz
'x, y, z'
'-x, y+1/2, -z+1/2'
'-x, -y, -z'
'x, -y-1/2, z-1/2'

loop_
_atom_site_label
_atom_site_type_symbol
_atom_site_fract_x
_atom_site_fract_y
_atom_site_fract_z
_atom_site_U_iso_or_equiv
_atom_site_adp_type
_atom_site_occupancy
_atom_site_symmetry_multiplicity
_atom_site_calc_flag
_atom_site_refinement_flags
_atom_site_disorder_assembly
_atom_site_disorder_group
Ag1 Ag 0.499303(13) 0.332564(10) 0.539842(9) 0.02036(6) Uani 1 1 d . . .
N42 N 0.76684(15) 0.21387(11) 0.50995(9) 0.0148(3) Uani 1 1 d . . .
N41 N 0.68063(16) 0.21331(12) 0.56435(10) 0.0182(3) Uani 1 1 d . . .
N32 N 0.63826(15) 0.29326(11) 0.38414(9) 0.0145(3) Uani 1 1 d . . .
N31 N 0.52219(16) 0.32274(11) 0.40560(10) 0.0177(3) Uani 1 1 d . . .
N22 N 0.64632(15) 0.60118(11) 0.31556(9) 0.0144(3) Uani 1 1 d . . .
N21 N 0.52891(15) 0.59311(11) 0.34234(10) 0.0160(3) Uani 1 1 d . . .
N12 N 0.77788(15) 0.72738(11) 0.39895(9) 0.0153(3) Uani 1 1 d . . .
N11 N 0.69675(15) 0.76333(11) 0.44889(10) 0.0165(3) Uani 1 1 d . . .
N1 N 0.77205(14) 0.46247(11) 0.42683(9) 0.0139(3) Uani 1 1 d . . .
C6 C 0.79411(17) 0.39315(13) 0.48667(11) 0.0147(3) Uani 1 1 d . . .
C5 C 0.84538(18) 0.41172(14) 0.57297(12) 0.0180(4) Uani 1 1 d . . .
H5 H 0.8599 0.3606 0.6140 0.022 Uiso 1 1 calc R . .
C4 C 0.87467(19) 0.50849(14) 0.59691(12) 0.0200(4) Uani 1 1 d . . .
H4 H 0.9112 0.5242 0.6552 0.024 Uiso 1 1 calc R . .
C3 C 0.85048(18) 0.58198(14) 0.53569(12) 0.0176(4) Uani 1 1 d . . .
H3 H 0.8691 0.6483 0.5509 0.021 Uiso 1 1 calc R . .
C2 C 0.79792(17) 0.55466(13) 0.45112(11) 0.0144(3) Uani 1 1 d . . .
C7 C 0.76418(18) 0.29158(13) 0.44796(11) 0.0145(3) Uani 1 1 d . . .
H7 H 0.8368 0.2767 0.4166 0.017 Uiso 1 1 calc R . .
C1 C 0.77253(17) 0.62489(13) 0.37513(11) 0.0141(3) Uani 1 1 d . . .
H1 H 0.8462 0.6139 0.3438 0.017 Uiso 1 1 calc R . .
C43 C 0.84336(19) 0.13243(14) 0.51790(12) 0.0178(4) Uani 1 1 d . . .
H43 H 0.9093 0.1169 0.4861 0.021 Uiso 1 1 calc R . .
C42 C 0.8078(2) 0.07649(14) 0.58047(12) 0.0204(4) Uani 1 1 d . . .
H42 H 0.8440 0.0151 0.6014 0.024 Uiso 1 1 calc R . .
C41 C 0.70647(19) 0.12965(14) 0.60664(12) 0.0191(4) Uani 1 1 d . . .
H41 H 0.6615 0.1085 0.6496 0.023 Uiso 1 1 calc R . .
C33 C 0.62410(19) 0.28702(13) 0.29843(11) 0.0171(4) Uani 1 1 d . . .
H33 H 0.6923 0.2699 0.2689 0.020 Uiso 1 1 calc R . .
C32 C 0.4933(2) 0.31002(14) 0.26206(12) 0.0198(4) Uani 1 1 d . . .
H32 H 0.4518 0.3114 0.2029 0.024 Uiso 1 1 calc R . .
C31 C 0.4341(2) 0.33110(13) 0.33101(13) 0.0195(4) Uani 1 1 d . . .
H31 H 0.3425 0.3491 0.3254 0.023 Uiso 1 1 calc R . .
C23 C 0.6296(2) 0.57962(13) 0.23128(12) 0.0190(4) Uani 1 1 d . . .
H23 H 0.6974 0.5798 0.1987 0.023 Uiso 1 1 calc R . .
C22 C 0.4962(2) 0.55750(14) 0.20190(12) 0.0224(4) Uani 1 1 d . . .
H22 H 0.4526 0.5395 0.1453 0.027 Uiso 1 1 calc R . .
C21 C 0.43790(19) 0.56704(13) 0.27309(13) 0.0201(4) Uani 1 1 d . . .
H21 H 0.3453 0.5563 0.2721 0.024 Uiso 1 1 calc R . .
C13 C 0.84542(19) 0.79908(14) 0.36785(12) 0.0185(4) Uani 1 1 d . . .
H13 H 0.9063 0.7911 0.3309 0.022 Uiso 1 1 calc R . .
C12 C 0.80922(19) 0.88552(14) 0.39980(13) 0.0218(4) Uani 1 1 d . . .
H12 H 0.8397 0.9492 0.3902 0.026 Uiso 1 1 calc R . .
C11 C 0.71760(19) 0.85915(14) 0.44960(12) 0.0199(4) Uani 1 1 d . . .
H11 H 0.6753 0.9043 0.4803 0.024 Uiso 1 1 calc R . .
F1 F 1.04082(15) 0.19591(12) 0.38805(8) 0.0437(4) Uani 1 1 d . . .
F2 F 1.06453(14) 0.10876(11) 0.27166(9) 0.0409(3) Uani 1 1 d . . .
F3 F 0.93318(15) 0.24203(11) 0.25399(10) 0.0467(4) Uani 1 1 d . . .
F4 F 0.86780(13) 0.10866(10) 0.31549(9) 0.0376(3) Uani 1 1 d . . .
B1 B 0.9781(2) 0.16446(15) 0.30778(14) 0.0181(4) Uani 1 1 d . . .

loop_
_atom_site_aniso_label
_atom_site_aniso_U_11
_atom_site_aniso_U_22
_atom_site_aniso_U_33
_atom_site_aniso_U_23
_atom_site_aniso_U_13
_atom_site_aniso_U_12
Ag1 0.01807(9) 0.02514(9) 0.02052(9) -0.00111(5) 0.00997(6) 0.00171(5)
N42 0.0151(7) 0.0154(7) 0.0149(7) 0.0010(6) 0.0058(6) 0.0009(6)
N41 0.0192(8) 0.0188(8) 0.0191(8) 0.0025(6) 0.0094(6) 0.0015(6)
N32 0.0137(7) 0.0150(7) 0.0152(7) -0.0002(6) 0.0041(6) 0.0001(6)
N31 0.0149(8) 0.0206(8) 0.0183(8) 0.0003(6) 0.0050(6) -0.0002(6)
N22 0.0146(7) 0.0137(7) 0.0151(7) 0.0002(6) 0.0042(6) 0.0004(6)
N21 0.0143(7) 0.0145(7) 0.0193(7) 0.0008(6) 0.0042(6) 0.0010(6)
N12 0.0156(7) 0.0143(7) 0.0161(7) -0.0008(6) 0.0038(6) -0.0001(6)
N11 0.0152(7) 0.0171(7) 0.0175(7) -0.0029(6) 0.0040(6) 0.0004(6)
N1 0.0107(7) 0.0153(7) 0.0164(7) 0.0009(6) 0.0047(6) 0.0013(6)
C6 0.0104(8) 0.0168(9) 0.0176(9) 0.0000(7) 0.0044(7) 0.0009(7)
C5 0.0161(9) 0.0200(9) 0.0172(9) 0.0035(7) 0.0025(7) 0.0008(7)
C4 0.0184(9) 0.0243(10) 0.0155(9) -0.0022(8) -0.0003(7) 0.0003(7)
C3 0.0155(9) 0.0175(9) 0.0193(9) -0.0028(7) 0.0025(7) -0.0004(7)
C2 0.0103(8) 0.0160(8) 0.0175(8) 0.0002(7) 0.0043(7) 0.0003(6)
C7 0.0141(8) 0.0152(9) 0.0145(8) 0.0024(7) 0.0037(7) 0.0005(7)
C1 0.0133(8) 0.0136(8) 0.0157(8) -0.0012(7) 0.0038(7) 0.0008(7)
C43 0.0183(9) 0.0170(9) 0.0181(9) -0.0006(7) 0.0038(7) 0.0026(7)
C42 0.0260(10) 0.0152(9) 0.0199(9) 0.0023(7) 0.0047(8) 0.0021(7)
C41 0.0237(9) 0.0178(9) 0.0169(9) 0.0014(7) 0.0068(7) -0.0022(8)
C33 0.0224(9) 0.0139(8) 0.0154(8) -0.0006(7) 0.0052(7) -0.0013(7)
C32 0.0235(10) 0.0159(8) 0.0180(9) 0.0002(7) 0.0007(7) -0.0016(7)
C31 0.0157(9) 0.0182(9) 0.0230(10) 0.0000(7) 0.0010(8) -0.0005(7)
C23 0.0256(10) 0.0158(9) 0.0162(9) -0.0016(7) 0.0059(7) 0.0017(7)
C22 0.0267(10) 0.0183(9) 0.0193(9) -0.0037(8) -0.0017(8) 0.0006(8)
C21 0.0168(9) 0.0144(8) 0.0268(10) 0.0003(8) -0.0002(7) -0.0009(7)
C13 0.0158(9) 0.0198(9) 0.0197(9) 0.0015(8) 0.0033(7) -0.0032(7)
C12 0.0210(9) 0.0163(9) 0.0265(10) -0.0005(8) 0.0015(8) -0.0040(7)
C11 0.0192(9) 0.0165(9) 0.0217(9) -0.0050(8) -0.0004(7) 0.0015(7)
F1 0.0438(8) 0.0609(9) 0.0251(7) -0.0149(7) 0.0042(6) -0.0224(7)
F2 0.0410(8) 0.0522(8) 0.0358(7) 0.0028(6) 0.0218(6) 0.0198(7)
F3 0.0483(8) 0.0428(8) 0.0542(9) 0.0262(7) 0.0230(7) 0.0192(7)
F4 0.0273(7) 0.0474(8) 0.0375(7) 0.0011(6) 0.0060(5) -0.0159(6)
B1 0.0170(10) 0.0224(11) 0.0157(10) 0.0011(8) 0.0055(8) 0.0013(8)

loop_
_atom_type_symbol
_atom_type_description
_atom_type_scat_dispersion_real
_atom_type_scat_dispersion_imag
_atom_type_scat_source
C C 0.0181 0.0091 'International Tables Vol C Tables 4.2.6.8 and 6.1.1.4'
H H 0.0000 0.0000 'International Tables Vol C Tables 4.2.6.8 and 6.1.1.4'
B B 0.0090 0.0039 'International Tables Vol C Tables 4.2.6.8 and 6.1.1.4'
N N 0.0311 0.0180 'International Tables Vol C Tables 4.2.6.8 and 6.1.1.4'
F F 0.0727 0.0534 'International Tables Vol C Tables 4.2.6.8 and 6.1.1.4'
Ag Ag 0.1306 4.2820 'International Tables Vol C Tables 4.2.6.8 and 6.1.1.4'

loop_
_geom_angle_atom_site_label_1
_geom_angle_atom_site_label_2
_geom_angle_atom_site_label_3
_geom_angle
_geom_angle_site_symmetry_1
_geom_angle_site_symmetry_3
_geom_angle_publ_flag
N31 Ag1 N21 155.99(6) . 3_666 ?
N31 Ag1 N11 107.45(5) . 3_666 ?
N21 Ag1 N11 85.76(5) 3_666 3_666 ?
N31 Ag1 N41 83.10(5) . . ?
N21 Ag1 N41 113.94(5) 3_666 . ?
N11 Ag1 N41 103.32(5) 3_666 . ?
C43 N42 N41 111.88(15) . . ?
C43 N42 C7 126.57(15) . . ?
N41 N42 C7 121.39(14) . . ?
C41 N41 N42 104.25(15) . . ?
C41 N41 Ag1 136.22(13) . . ?
N42 N41 Ag1 117.63(11) . . ?
C33 N32 N31 111.57(15) . . ?
C33 N32 C7 126.56(15) . . ?
N31 N32 C7 120.52(14) . . ?
C31 N31 N32 104.57(15) . . ?
C31 N31 Ag1 132.18(13) . . ?
N32 N31 Ag1 122.84(12) . . ?
C23 N22 N21 111.53(15) . . ?
C23 N22 C1 126.94(15) . . ?
N21 N22 C1 121.43(14) . . ?
C21 N21 N22 105.09(15) . . ?
C21 N21 Ag1 129.59(13) . 3_666 ?
N22 N21 Ag1 121.05(11) . 3_666 ?
C13 N12 N11 111.93(15) . . ?
C13 N12 C1 126.77(15) . . ?
N11 N12 C1 120.76(14) . . ?
C11 N11 N12 104.31(15) . . ?
C11 N11 Ag1 131.77(12) . 3_666 ?
N12 N11 Ag1 117.40(11) . 3_666 ?
C2 N1 C6 118.39(15) . . ?
N1 C6 C5 123.45(17) . . ?
N1 C6 C7 111.80(15) . . ?
C5 C6 C7 124.66(16) . . ?
C6 C5 C4 117.31(17) . . ?
C6 C5 H5 121.3 . . ?
C4 C5 H5 121.3 . . ?
C3 C4 C5 120.11(17) . . ?
C3 C4 H4 119.9 . . ?
C5 C4 H4 119.9 . . ?
C4 C3 C2 117.46(17) . . ?
C4 C3 H3 121.3 . . ?
C2 C3 H3 121.3 . . ?
N1 C2 C3 123.24(17) . . ?
N1 C2 C1 112.18(15) . . ?
C3 C2 C1 124.45(16) . . ?
N42 C7 N32 111.97(14) . . ?
N42 C7 C6 114.82(15) . . ?
N32 C7 C6 109.74(14) . . ?
N42 C7 H7 106.6 . . ?
N32 C7 H7 106.6 . . ?
C6 C7 H7 106.6 . . ?
N12 C1 N22 111.33(14) . . ?
N12 C1 C2 114.23(14) . . ?
N22 C1 C2 110.60(14) . . ?
N12 C1 H1 106.7 . . ?
N22 C1 H1 106.7 . . ?
C2 C1 H1 106.7 . . ?
N42 C43 C42 107.06(17) . . ?
N42 C43 H43 126.5 . . ?
C42 C43 H43 126.5 . . ?
C43 C42 C41 104.78(17) . . ?
C43 C42 H42 127.6 . . ?
C41 C42 H42 127.6 . . ?
N41 C41 C42 112.02(17) . . ?
N41 C41 H41 124.0 . . ?
C42 C41 H41 124.0 . . ?
N32 C33 C32 107.28(16) . . ?
N32 C33 H33 126.4 . . ?
C32 C33 H33 126.4 . . ?
C33 C32 C31 104.95(17) . . ?
C33 C32 H32 127.5 . . ?
C31 C32 H32 127.5 . . ?
N31 C31 C32 111.58(17) . . ?
N31 C31 H31 124.2 . . ?
C32 C31 H31 124.2 . . ?
N22 C23 C22 106.90(17) . . ?
N22 C23 H23 126.5 . . ?
C22 C23 H23 126.5 . . ?
C23 C22 C21 105.26(16) . . ?
C23 C22 H22 127.4 . . ?
C21 C22 H22 127.4 . . ?
N21 C21 C22 111.21(17) . . ?
N21 C21 H21 124.4 . . ?
C22 C21 H21 124.4 . . ?
N12 C13 C12 106.97(17) . . ?
N12 C13 H13 126.5 . . ?
C12 C13 H13 126.5 . . ?
C13 C12 C11 104.74(17) . . ?
C13 C12 H12 127.6 . . ?
C11 C12 H12 127.6 . . ?
N11 C11 C12 112.03(17) . . ?
N11 C11 H11 124.0 . . ?
C12 C11 H11 124.0 . . ?
F1 B1 F2 110.85(18) . . ?
F1 B1 F3 111.35(18) . . ?
F2 B1 F3 108.65(17) . . ?
F1 B1 F4 108.13(17) . . ?
F2 B1 F4 109.44(17) . . ?
F3 B1 F4 108.37(17) . . ?

loop_
_geom_bond_atom_site_label_1
_geom_bond_atom_site_label_2
_geom_bond_distance
_geom_bond_site_symmetry_2
_geom_bond_publ_flag
Ag1 N31 2.2139(16) . ?
Ag1 N21 2.2154(15) 3_666 ?
Ag1 N11 2.4284(15) 3_666 ?
Ag1 N41 2.4329(16) . ?
N42 C43 1.352(2) . ?
N42 N41 1.363(2) . ?
N42 C7 1.452(2) . ?
N41 C41 1.329(3) . ?
N32 C33 1.350(2) . ?
N32 N31 1.361(2) . ?
N32 C7 1.455(2) . ?
N31 C31 1.333(3) . ?
N22 C23 1.355(2) . ?
N22 N21 1.358(2) . ?
N22 C1 1.460(2) . ?
N21 C21 1.330(2) . ?
N21 Ag1 2.2155(15) 3_666 ?
N12 C13 1.355(2) . ?
N12 N11 1.360(2) . ?
N12 C1 1.454(2) . ?
N11 C11 1.331(2) . ?
N11 Ag1 2.4285(15) 3_666 ?
N1 C2 1.332(2) . ?
N1 C6 1.333(2) . ?
C6 C5 1.389(3) . ?
C6 C7 1.528(2) . ?
C5 C4 1.396(3) . ?
C5 H5 0.9500 . ?
C4 C3 1.390(3) . ?
C4 H4 0.9500 . ?
C3 C2 1.394(3) . ?
C3 H3 0.9500 . ?
C2 C1 1.528(2) . ?
C7 H7 1.0000 . ?
C1 H1 1.0000 . ?
C43 C42 1.371(3) . ?
C43 H43 0.9500 . ?
C42 C41 1.399(3) . ?
C42 H42 0.9500 . ?
C41 H41 0.9500 . ?
C33 C32 1.369(3) . ?
C33 H33 0.9500 . ?
C32 C31 1.397(3) . ?
C32 H32 0.9500 . ?
C31 H31 0.9500 . ?
C23 C22 1.371(3) . ?
C23 H23 0.9500 . ?
C22 C21 1.399(3) . ?
C22 H22 0.9500 . ?
C21 H21 0.9500 . ?
C13 C12 1.373(3) . ?
C13 H13 0.9500 . ?
C12 C11 1.399(3) . ?
C12 H12 0.9500 . ?
C11 H11 0.9500 . ?
F1 B1 1.374(3) . ?
F2 B1 1.382(2) . ?
F3 B1 1.382(3) . ?
F4 B1 1.386(3) . ?

loop_
_geom_torsion_atom_site_label_1
_geom_torsion_atom_site_label_2
_geom_torsion_atom_site_label_3
_geom_torsion_atom_site_label_4
_geom_torsion
_geom_torsion_site_symmetry_1
_geom_torsion_site_symmetry_2
_geom_torsion_site_symmetry_3
_geom_torsion_site_symmetry_4
_geom_torsion_publ_flag
C43 N42 N41 C41 0.4(2) . . . . ?
C7 N42 N41 C41 176.13(15) . . . . ?
C43 N42 N41 Ag1 -166.40(12) . . . . ?
C7 N42 N41 Ag1 9.3(2) . . . . ?
N31 Ag1 N41 C41 -133.99(19) . . . . ?
N21 Ag1 N41 C41 63.63(19) 3_666 . . . ?
N11 Ag1 N41 C41 -27.63(19) 3_666 . . . ?
N31 Ag1 N41 N42 27.39(12) . . . . ?
N21 Ag1 N41 N42 -134.98(12) 3_666 . . . ?
N11 Ag1 N41 N42 133.76(12) 3_666 . . . ?
C33 N32 N31 C31 2.27(19) . . . . ?
C7 N32 N31 C31 169.85(15) . . . . ?
C33 N32 N31 Ag1 175.78(11) . . . . ?
C7 N32 N31 Ag1 -16.6(2) . . . . ?
N21 Ag1 N31 C31 -75.1(2) 3_666 . . . ?
N11 Ag1 N31 C31 45.89(17) 3_666 . . . ?
N41 Ag1 N31 C31 147.73(17) . . . . ?
N21 Ag1 N31 N32 113.36(16) 3_666 . . . ?
N11 Ag1 N31 N32 -125.63(13) 3_666 . . . ?
N41 Ag1 N31 N32 -23.79(13) . . . . ?
C23 N22 N21 C21 -0.62(19) . . . . ?
C1 N22 N21 C21 -177.31(15) . . . . ?
C23 N22 N21 Ag1 -159.51(12) . . . 3_666 ?
C1 N22 N21 Ag1 23.8(2) . . . 3_666 ?
C13 N12 N11 C11 -1.27(19) . . . . ?
C1 N12 N11 C11 -173.39(15) . . . . ?
C13 N12 N11 Ag1 153.78(12) . . . 3_666 ?
C1 N12 N11 Ag1 -18.34(19) . . . 3_666 ?
C2 N1 C6 C5 -1.4(3) . . . . ?
C2 N1 C6 C7 -178.00(15) . . . . ?
N1 C6 C5 C4 0.0(3) . . . . ?
C7 C6 C5 C4 176.17(16) . . . . ?
C6 C5 C4 C3 1.0(3) . . . . ?
C5 C4 C3 C2 -0.6(3) . . . . ?
C6 N1 C2 C3 1.9(3) . . . . ?
C6 N1 C2 C1 177.92(15) . . . . ?
C4 C3 C2 N1 -0.9(3) . . . . ?
C4 C3 C2 C1 -176.47(16) . . . . ?
C43 N42 C7 N32 110.25(19) . . . . ?
N41 N42 C7 N32 -64.8(2) . . . . ?
C43 N42 C7 C6 -123.75(19) . . . . ?
N41 N42 C7 C6 61.2(2) . . . . ?
C33 N32 C7 N42 -123.06(18) . . . . ?
N31 N32 C7 N42 71.4(2) . . . . ?
C33 N32 C7 C6 108.20(19) . . . . ?
N31 N32 C7 C6 -57.4(2) . . . . ?
N1 C6 C7 N42 -171.39(15) . . . . ?
C5 C6 C7 N42 12.0(2) . . . . ?
N1 C6 C7 N32 -44.24(19) . . . . ?
C5 C6 C7 N32 139.20(17) . . . . ?
C13 N12 C1 N22 -101.48(19) . . . . ?
N11 N12 C1 N22 69.38(19) . . . . ?
C13 N12 C1 C2 132.35(18) . . . . ?
N11 N12 C1 C2 -56.8(2) . . . . ?
C23 N22 C1 N12 109.02(19) . . . . ?
N21 N22 C1 N12 -74.83(19) . . . . ?
C23 N22 C1 C2 -122.84(18) . . . . ?
N21 N22 C1 C2 53.3(2) . . . . ?
N1 C2 C1 N12 170.43(14) . . . . ?
C3 C2 C1 N12 -13.6(2) . . . . ?
N1 C2 C1 N22 43.89(19) . . . . ?
C3 C2 C1 N22 -140.12(17) . . . . ?
N41 N42 C43 C42 -0.7(2) . . . . ?
C7 N42 C43 C42 -176.18(16) . . . . ?
N42 C43 C42 C41 0.7(2) . . . . ?
N42 N41 C41 C42 0.1(2) . . . . ?
Ag1 N41 C41 C42 163.10(14) . . . . ?
C43 C42 C41 N41 -0.5(2) . . . . ?
N31 N32 C33 C32 -2.0(2) . . . . ?
C7 N32 C33 C32 -168.67(16) . . . . ?
N32 C33 C32 C31 0.9(2) . . . . ?
N32 N31 C31 C32 -1.7(2) . . . . ?
Ag1 N31 C31 C32 -174.32(13) . . . . ?
C33 C32 C31 N31 0.5(2) . . . . ?
N21 N22 C23 C22 0.5(2) . . . . ?
C1 N22 C23 C22 177.00(16) . . . . ?
N22 C23 C22 C21 -0.2(2) . . . . ?
N22 N21 C21 C22 0.5(2) . . . . ?
Ag1 N21 C21 C22 156.86(13) 3_666 . . . ?
C23 C22 C21 N21 -0.2(2) . . . . ?
N11 N12 C13 C12 1.1(2) . . . . ?
C1 N12 C13 C12 172.65(16) . . . . ?
N12 C13 C12 C11 -0.5(2) . . . . ?
N12 N11 C11 C12 1.0(2) . . . . ?
Ag1 N11 C11 C12 -148.90(14) 3_666 . . . ?
C13 C12 C11 N11 -0.3(2) . . . . ?
